data_4062571
loop_
_publ_author_name
'Dorogov, Konstantin Yu.'
'Dumont, Elise'
'Ho, Nam-Nhat'
'Churakov, Andrei V.'
'Kuzmina, Lyudmila G.'
'Poblet, Josep-Maria'
'Schultz, Arthur J.'
'Howard, Judith A. K.'
'Bau, Robert'
'Lledos, Agusti'
'Nikonov, Georgii I.'

_publ_contact_author
; Dr Georgii I. Nikonov
  Department of Chemistry, Moscow State University
  Vorob'evy Gory, Moscow 119899, Russia
;
_publ_section_title
'Neutron and X-ray Diffraction Studies and DFT Calculations of Asymmetric Bis(silyl) Niobocene Hydrides'
_journal_issue 12
_journal_name_full Organometallics
_journal_page_first 2845
_journal_page_last 2847
_journal_paper_doi 10.1021/om034239a
_journal_volume 23
_journal_year 2004
_chemical_formula_sum 'C14 H24 Br Nb Si2'
_chemical_formula_weight 421.33
_chemical_name_common
;  
(dimethylsilyl)(dimethylbromosilyl)niobocene hydrid 
;
_chemical_name_systematic
;  
bis(cyclopentadienyl)(dimethylsilyl)
(dimethylbromosilyl)(hydrido) niobium (V) 
;
_space_group_IT_number 15
_space_group_name_Hall '-C 2yc'
_space_group_name_H-M_alt 'C 1 2/c 1'
_symmetry_cell_setting monoclinic
_symmetry_space_group_name_H-M 'C 1 2/c 1'
_atom_sites_solution_hydrogens geom
_atom_sites_solution_primary direct
_atom_sites_solution_secondary difmap
_audit_creation_date 2004-04-16T09:30
_audit_creation_method SHELXL-97
_audit_update_record ' 2004-04-16T09:30  Initial CIF as created by GSAS2CIF'
_cell_angle_alpha 90.00
_cell_angle_beta 99.408(2)
_cell_angle_gamma 90.00
_cell_formula_units_Z 8
_cell_length_a 14.9449(5)
_cell_length_b 8.9330(3)
_cell_length_c 26.0528(9)
_cell_measurement_temperature 83(2)
_cell_volume 3431.3(2)
_computing_structure_refinement 'SHELXL-97 (Sheldrick, 1997)'
_computing_structure_solution 'SHELXS-97 (Sheldrick, 1990)'
_diffrn_ambient_temperature 83(2)
_diffrn_measured_fraction_theta_full 0.999
_diffrn_measured_fraction_theta_max 0.999
_diffrn_measurement_device_type 'Bruker SMART'
_diffrn_measurement_method \w
_diffrn_radiation_monochromator graphite
_diffrn_radiation_source 'fine-focus sealed tube'
_diffrn_radiation_type MoK\a
_diffrn_radiation_wavelength 0.71073
_diffrn_reflns_av_R_equivalents 0.0819
_diffrn_reflns_av_sigmaI/netI 0.0791
_diffrn_reflns_limit_h_max 19
_diffrn_reflns_limit_h_min -19
_diffrn_reflns_limit_k_max 11
_diffrn_reflns_limit_k_min -11
_diffrn_reflns_limit_l_max 30
_diffrn_reflns_limit_l_min -33
_diffrn_reflns_number 12752
_diffrn_reflns_theta_full 27.00
_diffrn_reflns_theta_max 27.00
_diffrn_reflns_theta_min 1.58
_exptl_absorpt_coefficient_mu 3.154
_exptl_absorpt_correction_T_max 0.6665
_exptl_absorpt_correction_T_min 0.5438
_exptl_absorpt_correction_type multi-scan
_exptl_crystal_colour colourless
_exptl_crystal_density_diffrn 1.631
_exptl_crystal_density_method 'not measured'
_exptl_crystal_description block
_exptl_crystal_F_000 1696
_exptl_crystal_size_max 0.22
_exptl_crystal_size_mid 0.16
_exptl_crystal_size_min 0.14
_refine_diff_density_max 1.853
_refine_diff_density_min -1.143
_refine_diff_density_rms 0.183
_refine_ls_extinction_coef 0.0013(2)
_refine_ls_extinction_expression Fc^*^=kFc[1+0.001xFc^2^\l^3^/sin(2\q)]^-1/4^
_refine_ls_extinction_method SHELXL
_refine_ls_goodness_of_fit_all 1.43
_refine_ls_goodness_of_fit_ref 1.079
_refine_ls_hydrogen_treatment constr
_refine_ls_matrix_type full
_refine_ls_number_parameters 167
_refine_ls_number_reflns 3749
_refine_ls_number_restraints 0
_refine_ls_restrained_S_all 1.079
_refine_ls_R_factor_all 0.0993
_refine_ls_R_factor_gt 0.0643
_refine_ls_shift/su_max 0.000
_refine_ls_shift/su_mean 0.000
_refine_ls_structure_factor_coef Fsqd
_refine_ls_weighting_details 'calc w=1/[\s^2^(Fo^2^)+(0.0885P)^2^+0.0000P] where P=(Fo^2^+2Fc^2^)/3'
_refine_ls_weighting_scheme calc
_refine_ls_wR_factor_gt 0.1529
_refine_ls_wR_factor_ref 0.1649
_reflns_number_gt 2654
_reflns_number_total 3749
_reflns_threshold_expression I>2\s(I)
_cod_data_source_file om034239asi20040421_035914-EDITED.cif
_cod_data_source_block sad
_cod_database_code 4062571

loop_
_symmetry_equiv_pos_as_xyz
'x, y, z'
'-x, y, -z+1/2'
'x+1/2, y+1/2, z'
'-x+1/2, y+1/2, -z+1/2'
'-x, -y, -z'
'x, -y, z-1/2'
'-x+1/2, -y+1/2, -z'
'x+1/2, -y+1/2, z-1/2'

loop_
_atom_site_label
_atom_site_type_symbol
_atom_site_fract_x
_atom_site_fract_y
_atom_site_fract_z
_atom_site_U_iso_or_equiv
_atom_site_adp_type
_atom_site_occupancy
_atom_site_symmetry_multiplicity
_atom_site_calc_flag
_atom_site_refinement_flags
_atom_site_disorder_assembly
_atom_site_disorder_group
Nb1 Nb 0.19524(4) 0.97305(7) 0.38998(2) 0.0197(2) Uani 1 1 d . . .
Br1 Br 0.04457(5) 0.65905(11) 0.45574(3) 0.0489(3) Uani 1 1 d . . .
Si1 Si 0.04169(13) 0.8380(2) 0.38792(8) 0.0269(5) Uani 1 1 d . . .
Si2 Si 0.17509(17) 1.1638(2) 0.31109(8) 0.0344(5) Uani 1 1 d . . .
C1 C 0.1305(6) 1.1693(9) 0.4343(3) 0.040(2) Uani 1 1 d . . .
H1A H 0.0738 1.2120 0.4196 0.047 Uiso 1 1 calc R . .
C2 C 0.2157(5) 1.2195(9) 0.4254(3) 0.0341(18) Uani 1 1 d . . .
H2A H 0.2272 1.3008 0.4039 0.041 Uiso 1 1 calc R . .
C3 C 0.2809(6) 1.1260(8) 0.4546(3) 0.0355(18) Uani 1 1 d . . .
H3A H 0.3447 1.1346 0.4565 0.043 Uiso 1 1 calc R . .
C4 C 0.2362(5) 1.0171(10) 0.4807(3) 0.0354(18) Uani 1 1 d . . .
H4A H 0.2643 0.9392 0.5023 0.042 Uiso 1 1 calc R . .
C5 C 0.1419(5) 1.0457(10) 0.4685(3) 0.0355(19) Uani 1 1 d . . .
H5A H 0.0951 0.9917 0.4810 0.043 Uiso 1 1 calc R . .
C6 C 0.2198(5) 0.7937(8) 0.3260(3) 0.0278(16) Uani 1 1 d . . .
H6A H 0.1744 0.7805 0.2962 0.033 Uiso 1 1 calc R . .
C7 C 0.2932(5) 0.8967(9) 0.3300(3) 0.0312(17) Uani 1 1 d . . .
H7A H 0.3069 0.9623 0.3037 0.037 Uiso 1 1 calc R . .
C8 C 0.3417(5) 0.8816(9) 0.3812(3) 0.0320(17) Uani 1 1 d . . .
H8A H 0.3939 0.9374 0.3955 0.038 Uiso 1 1 calc R . .
C9 C 0.2998(5) 0.7708(8) 0.4073(3) 0.0337(18) Uani 1 1 d . . .
H9A H 0.3188 0.7392 0.4422 0.040 Uiso 1 1 calc R . .
C10 C 0.2252(5) 0.7145(9) 0.3729(3) 0.0345(18) Uani 1 1 d . . .
H10A H 0.1855 0.6370 0.3802 0.041 Uiso 1 1 calc R . .
C11 C -0.0043(5) 0.7177(9) 0.3303(3) 0.0341(17) Uani 1 1 d . . .
H11A H -0.0577 0.6631 0.3375 0.051 Uiso 1 1 calc R . .
H11B H 0.0423 0.6461 0.3238 0.051 Uiso 1 1 calc R . .
H11C H -0.0213 0.7812 0.2996 0.051 Uiso 1 1 calc R . .
C12 C -0.0593(5) 0.9541(10) 0.3996(3) 0.0376(19) Uani 1 1 d . . .
H12A H -0.1111 0.8881 0.4013 0.056 Uiso 1 1 calc R . .
H12B H -0.0750 1.0256 0.3710 0.056 Uiso 1 1 calc R . .
H12C H -0.0439 1.0086 0.4325 0.056 Uiso 1 1 calc R . .
C13 C 0.1388(6) 1.0785(10) 0.2459(3) 0.0165(18) Uiso 0.68 1 d P . .
H13A H 0.1405 1.1545 0.2189 0.025 Uiso 0.68 1 calc PR . .
H13B H 0.0770 1.0398 0.2435 0.025 Uiso 0.68 1 calc PR . .
H13C H 0.1800 0.9963 0.2409 0.025 Uiso 0.68 1 calc PR . .
C14 C 0.0909(6) 1.3181(11) 0.3131(4) 0.014(2) Uiso 0.60 1 d P . .
H14A H 0.0834 1.3743 0.2804 0.021 Uiso 0.60 1 calc PR . .
H14B H 0.1128 1.3855 0.3422 0.021 Uiso 0.60 1 calc PR . .
H14C H 0.0324 1.2753 0.3179 0.021 Uiso 0.60 1 calc PR . .
C15 C 0.2509(5) 1.3369(9) 0.3140(3) 0.0135(16) Uiso 0.72 1 d P . .
H15A H 0.2146 1.4232 0.2998 0.020 Uiso 0.72 1 calc PR . .
H15B H 0.2994 1.3192 0.2936 0.020 Uiso 0.72 1 calc PR . .
H15C H 0.2775 1.3572 0.3503 0.020 Uiso 0.72 1 calc PR . .
H1 H 0.098(6) 1.021(9) 0.349(4) 0.06(3) Uiso 1 1 d . . .

loop_
_atom_site_aniso_label
_atom_site_aniso_U_11
_atom_site_aniso_U_22
_atom_site_aniso_U_33
_atom_site_aniso_U_23
_atom_site_aniso_U_13
_atom_site_aniso_U_12
Nb1 0.0229(3) 0.0188(3) 0.0178(3) -0.0016(2) 0.0047(2) 0.0015(3)
Br1 0.0275(4) 0.0691(7) 0.0470(5) 0.0359(5) -0.0035(4) -0.0115(4)
Si1 0.0228(10) 0.0341(11) 0.0235(10) 0.0090(8) 0.0036(8) 0.0025(8)
Si2 0.0514(14) 0.0236(11) 0.0249(10) 0.0032(8) -0.0036(10) -0.0100(10)
C1 0.044(5) 0.047(5) 0.025(4) -0.017(4) -0.003(3) 0.021(4)
C2 0.042(5) 0.026(4) 0.032(4) -0.013(3) 0.001(3) 0.003(3)
C3 0.045(5) 0.031(4) 0.028(4) -0.010(3) -0.002(4) 0.001(4)
C4 0.036(4) 0.052(5) 0.017(3) -0.007(3) 0.003(3) 0.003(4)
C5 0.035(4) 0.055(5) 0.017(3) -0.009(3) 0.007(3) 0.008(4)
C6 0.031(4) 0.024(4) 0.029(4) -0.014(3) 0.006(3) 0.005(3)
C7 0.035(4) 0.037(4) 0.026(4) 0.000(3) 0.018(3) 0.001(3)
C8 0.024(4) 0.035(4) 0.037(4) -0.003(3) 0.005(3) 0.005(3)
C9 0.032(4) 0.028(4) 0.042(4) 0.006(3) 0.009(4) 0.014(3)
C10 0.033(4) 0.025(4) 0.047(5) -0.009(4) 0.013(4) 0.000(3)
C11 0.029(4) 0.030(4) 0.041(4) 0.005(4) -0.001(3) -0.004(3)
C12 0.026(4) 0.059(6) 0.028(4) 0.010(4) 0.003(3) 0.007(4)

loop_
_atom_type_symbol
_atom_type_description
_atom_type_scat_dispersion_real
_atom_type_scat_dispersion_imag
_atom_type_scat_source
C C 0.0033 0.0016 'International Tables Vol C Tables 4.2.6.8 and 6.1.1.4'
H H 0.0000 0.0000 'International Tables Vol C Tables 4.2.6.8 and 6.1.1.4'
Si Si 0.0817 0.0704 'International Tables Vol C Tables 4.2.6.8 and 6.1.1.4'
Br Br -0.2901 2.4595 'International Tables Vol C Tables 4.2.6.8 and 6.1.1.4'
Nb Nb -2.0727 0.6215 'International Tables Vol C Tables 4.2.6.8 and 6.1.1.4'

loop_
_geom_angle_atom_site_label_1
_geom_angle_atom_site_label_2
_geom_angle_atom_site_label_3
_geom_angle
_geom_angle_site_symmetry_1
_geom_angle_site_symmetry_3
_geom_angle_publ_flag
C3 Nb1 C4 34.7(3) . . ?
C3 Nb1 C8 82.4(3) . . ?
C4 Nb1 C8 93.5(3) . . ?
C3 Nb1 C9 92.4(3) . . ?
C4 Nb1 C9 83.3(3) . . ?
C8 Nb1 C9 34.3(3) . . ?
C3 Nb1 C6 139.1(3) . . ?
C4 Nb1 C6 139.8(3) . . ?
C8 Nb1 C6 56.8(3) . . ?
C9 Nb1 C6 56.7(3) . . ?
C3 Nb1 C2 34.4(3) . . ?
C4 Nb1 C2 57.8(3) . . ?
C8 Nb1 C2 107.0(3) . . ?
C9 Nb1 C2 126.0(3) . . ?
C6 Nb1 C2 149.9(3) . . ?
C3 Nb1 C1 56.6(3) . . ?
C4 Nb1 C1 57.1(3) . . ?
C8 Nb1 C1 138.5(3) . . ?
C9 Nb1 C1 140.4(3) . . ?
C6 Nb1 C1 162.2(3) . . ?
C2 Nb1 C1 34.2(3) . . ?
C3 Nb1 C5 57.1(3) . . ?
C4 Nb1 C5 34.5(3) . . ?
C8 Nb1 C5 127.8(3) . . ?
C9 Nb1 C5 110.0(3) . . ?
C6 Nb1 C5 152.6(3) . . ?
C2 Nb1 C5 57.4(3) . . ?
C1 Nb1 C5 34.3(3) . . ?
C3 Nb1 C10 126.0(3) . . ?
C4 Nb1 C10 108.5(3) . . ?
C8 Nb1 C10 56.8(3) . . ?
C9 Nb1 C10 34.1(3) . . ?
C6 Nb1 C10 34.1(3) . . ?
C2 Nb1 C10 160.0(3) . . ?
C1 Nb1 C10 153.5(3) . . ?
C5 Nb1 C10 120.9(3) . . ?
C3 Nb1 C7 108.0(3) . . ?
C4 Nb1 C7 127.4(3) . . ?
C8 Nb1 C7 34.4(3) . . ?
C9 Nb1 C7 57.2(3) . . ?
C6 Nb1 C7 34.5(3) . . ?
C2 Nb1 C7 117.3(3) . . ?
C1 Nb1 C7 149.2(3) . . ?
C5 Nb1 C7 161.9(3) . . ?
C10 Nb1 C7 57.1(3) . . ?
C3 Nb1 Si1 131.1(2) . . ?
C4 Nb1 Si1 100.5(2) . . ?
C8 Nb1 Si1 131.6(2) . . ?
C9 Nb1 Si1 101.7(2) . . ?
C6 Nb1 Si1 84.81(18) . . ?
C2 Nb1 Si1 119.7(2) . . ?
C1 Nb1 Si1 85.6(2) . . ?
C5 Nb1 Si1 74.2(2) . . ?
C10 Nb1 Si1 74.91(19) . . ?
C7 Nb1 Si1 119.07(19) . . ?
C3 Nb1 Si2 99.20(19) . . ?
C4 Nb1 Si2 130.1(2) . . ?
C8 Nb1 Si2 97.80(19) . . ?
C9 Nb1 Si2 128.47(19) . . ?
C6 Nb1 Si2 84.28(19) . . ?
C2 Nb1 Si2 72.4(2) . . ?
C1 Nb1 Si2 84.2(2) . . ?
C5 Nb1 Si2 118.4(2) . . ?
C10 Nb1 Si2 118.3(2) . . ?
C7 Nb1 Si2 71.50(19) . . ?
Si1 Nb1 Si2 107.22(7) . . ?
C3 Nb1 H1 127(3) . . ?
C4 Nb1 H1 130(3) . . ?
C8 Nb1 H1 136(3) . . ?
C9 Nb1 H1 140(3) . . ?
C6 Nb1 H1 87(3) . . ?
C2 Nb1 H1 93(3) . . ?
C1 Nb1 H1 76(3) . . ?
C5 Nb1 H1 96(3) . . ?
C10 Nb1 H1 107(3) . . ?
C7 Nb1 H1 102(3) . . ?
Si1 Nb1 H1 56(3) . . ?
Si2 Nb1 H1 51(3) . . ?
C11 Si1 C12 104.1(4) . . ?
C11 Si1 Br1 99.7(2) . . ?
C12 Si1 Br1 99.6(2) . . ?
C11 Si1 Nb1 119.3(3) . . ?
C12 Si1 Nb1 117.9(3) . . ?
Br1 Si1 Nb1 112.96(8) . . ?
C13 Si2 C14 103.4(4) . . ?
C13 Si2 C15 116.8(4) . . ?
C14 Si2 C15 78.4(4) . . ?
C13 Si2 Nb1 115.1(3) . . ?
C14 Si2 Nb1 116.3(3) . . ?
C15 Si2 Nb1 119.9(3) . . ?
C2 C1 C5 109.5(7) . . ?
C2 C1 Nb1 72.8(4) . . ?
C5 C1 Nb1 73.4(4) . . ?
C2 C1 H1A 125.3 . . ?
C5 C1 H1A 125.3 . . ?
Nb1 C1 H1A 120.2 . . ?
C1 C2 C3 106.7(7) . . ?
C1 C2 Nb1 73.0(4) . . ?
C3 C2 Nb1 72.3(4) . . ?
C1 C2 H2A 126.7 . . ?
C3 C2 H2A 126.7 . . ?
Nb1 C2 H2A 120.0 . . ?
C2 C3 C4 109.2(7) . . ?
C2 C3 Nb1 73.4(4) . . ?
C4 C3 Nb1 72.7(4) . . ?
C2 C3 H3A 125.4 . . ?
C4 C3 H3A 125.4 . . ?
Nb1 C3 H3A 120.3 . . ?
C3 C4 C5 107.4(7) . . ?
C3 C4 Nb1 72.6(4) . . ?
C5 C4 Nb1 73.8(4) . . ?
C3 C4 H4A 126.3 . . ?
C5 C4 H4A 126.3 . . ?
Nb1 C4 H4A 119.1 . . ?
C1 C5 C4 107.2(8) . . ?
C1 C5 Nb1 72.4(4) . . ?
C4 C5 Nb1 71.7(4) . . ?
C1 C5 H5A 126.4 . . ?
C4 C5 H5A 126.4 . . ?
Nb1 C5 H5A 121.4 . . ?
C10 C6 C7 109.1(7) . . ?
C10 C6 Nb1 73.9(4) . . ?
C7 C6 Nb1 73.7(4) . . ?
C10 C6 H6A 125.4 . . ?
C7 C6 H6A 125.4 . . ?
Nb1 C6 H6A 118.8 . . ?
C8 C7 C6 106.1(6) . . ?
C8 C7 Nb1 71.8(4) . . ?
C6 C7 Nb1 71.8(4) . . ?
C8 C7 H7A 126.9 . . ?
C6 C7 H7A 126.9 . . ?
Nb1 C7 H7A 121.3 . . ?
C9 C8 C7 108.8(7) . . ?
C9 C8 Nb1 72.9(4) . . ?
C7 C8 Nb1 73.8(4) . . ?
C9 C8 H8A 125.6 . . ?
C7 C8 H8A 125.6 . . ?
Nb1 C8 H8A 119.4 . . ?
C10 C9 C8 108.3(7) . . ?
C10 C9 Nb1 73.9(4) . . ?
C8 C9 Nb1 72.8(4) . . ?
C10 C9 H9A 125.8 . . ?
C8 C9 H9A 125.8 . . ?
Nb1 C9 H9A 119.3 . . ?
C9 C10 C6 107.5(7) . . ?
C9 C10 Nb1 72.0(4) . . ?
C6 C10 Nb1 72.1(4) . . ?
C9 C10 H10A 126.2 . . ?
C6 C10 H10A 126.2 . . ?
Nb1 C10 H10A 121.4 . . ?
Si1 C11 H11A 109.5 . . ?
Si1 C11 H11B 109.5 . . ?
H11A C11 H11B 109.5 . . ?
Si1 C11 H11C 109.5 . . ?
H11A C11 H11C 109.5 . . ?
H11B C11 H11C 109.5 . . ?
Si1 C12 H12A 109.5 . . ?
Si1 C12 H12B 109.5 . . ?
H12A C12 H12B 109.5 . . ?
Si1 C12 H12C 109.5 . . ?
H12A C12 H12C 109.5 . . ?
H12B C12 H12C 109.5 . . ?
Si2 C13 H13A 109.5 . . ?
Si2 C13 H13B 109.5 . . ?
H13A C13 H13B 109.5 . . ?
Si2 C13 H13C 109.5 . . ?
H13A C13 H13C 109.5 . . ?
H13B C13 H13C 109.5 . . ?
Si2 C14 H14A 109.5 . . ?
Si2 C14 H14B 109.5 . . ?
H14A C14 H14B 109.5 . . ?
Si2 C14 H14C 109.5 . . ?
H14A C14 H14C 109.5 . . ?
H14B C14 H14C 109.5 . . ?
Si2 C15 H15A 109.5 . . ?
Si2 C15 H15B 109.5 . . ?
H15A C15 H15B 109.5 . . ?
Si2 C15 H15C 109.5 . . ?
H15A C15 H15C 109.5 . . ?
H15B C15 H15C 109.5 . . ?

loop_
_geom_bond_atom_site_label_1
_geom_bond_atom_site_label_2
_geom_bond_distance
_geom_bond_site_symmetry_2
_geom_bond_publ_flag
Nb1 C3 2.374(7) . ?
Nb1 C4 2.375(7) . ?
Nb1 C8 2.382(7) . ?
Nb1 C9 2.384(7) . ?
Nb1 C6 2.384(6) . ?
Nb1 C2 2.388(7) . ?
Nb1 C1 2.389(7) . ?
Nb1 C5 2.402(7) . ?
Nb1 C10 2.408(7) . ?
Nb1 C7 2.408(7) . ?
Nb1 Si1 2.586(2) . ?
Nb1 Si2 2.649(2) . ?
Nb1 H1 1.71(9) . ?
Br1 Si1 2.378(2) . ?
Si1 C11 1.883(8) . ?
Si1 C12 1.896(8) . ?
Si2 C13 1.859(9) . ?
Si2 C14 1.873(10) . ?
Si2 C15 1.911(8) . ?
C1 C2 1.406(12) . ?
C1 C5 1.411(12) . ?
C1 H1A 0.9500 . ?
C2 C3 1.408(11) . ?
C2 H2A 0.9500 . ?
C3 C4 1.414(11) . ?
C3 H3A 0.9500 . ?
C4 C5 1.416(11) . ?
C4 H4A 0.9500 . ?
C5 H5A 0.9500 . ?
C6 C10 1.404(11) . ?
C6 C7 1.422(11) . ?
C6 H6A 0.9500 . ?
C7 C8 1.416(10) . ?
C7 H7A 0.9500 . ?
C8 C9 1.404(11) . ?
C8 H8A 0.9500 . ?
C9 C10 1.404(11) . ?
C9 H9A 0.9500 . ?
C10 H10A 0.9500 . ?
C11 H11A 0.9800 . ?
C11 H11B 0.9800 . ?
C11 H11C 0.9800 . ?
C12 H12A 0.9800 . ?
C12 H12B 0.9800 . ?
C12 H12C 0.9800 . ?
C13 H13A 0.9800 . ?
C13 H13B 0.9800 . ?
C13 H13C 0.9800 . ?
C14 H14A 0.9800 . ?
C14 H14B 0.9800 . ?
C14 H14C 0.9800 . ?
C15 H15A 0.9800 . ?
C15 H15B 0.9800 . ?
C15 H15C 0.9800 . ?
